data_7045091
loop_
_publ_author_name
'Marchetti, Fabio'
'Pettinari, Riccardo'
'Di Nicola, Corrado'
'Pettinari, Claudio'
'Palmucci, Jessica'
'Scopelliti, Rosario'
'Riedel, Tina'
'Therrien, Bruno'
'Galindo, Agust\'in'
'Dyson, Paul J.'

_publ_section_title
;
 Synthesis, characterization and cytotoxicity of arene-ruthenium(ii)
 complexes with acylpyrazolones functionalized with aromatic groups in the
 acyl moiety.
;
_journal_issue 3
_journal_name_full 'Dalton transactions (Cambridge, England : 2003)'
_journal_page_first 868
_journal_page_last 878
_journal_paper_doi 10.1039/c7dt04249c
_journal_volume 47
_journal_year 2018
_chemical_formula_moiety 'C29 H31 Cl N2 O2 Ru'
_chemical_formula_sum 'C29 H31 Cl N2 O2 Ru'
_chemical_formula_weight 576.08
_space_group_crystal_system monoclinic
_space_group_IT_number 14
_space_group_name_Hall '-P 2ybc'
_space_group_name_H-M_alt 'P 1 21/c 1'
_symmetry_space_group_name_Hall '-P 2ybc'
_symmetry_space_group_name_H-M 'P 1 21/c 1'
_atom_sites_solution_hydrogens geom
_audit_creation_method SHELXL-2014/7
_audit_update_record
;
2017-10-20 deposited with the CCDC.
2017-12-07 downloaded from the CCDC.
;
_cell_angle_alpha 90
_cell_angle_beta 96.340(7)
_cell_angle_gamma 90
_cell_formula_units_Z 4
_cell_length_a 8.1807(7)
_cell_length_b 16.3923(18)
_cell_length_c 19.3118(18)
_cell_measurement_reflns_used 8000
_cell_measurement_temperature 203(2)
_cell_measurement_theta_max 28.70
_cell_measurement_theta_min 2.05
_cell_volume 2573.9(4)
_computing_cell_refinement 'CELL (Stoe IPDS Software, 2000)'
_computing_data_collection 'EXPOSE (Stoe IPDS Software, 2000)'
_computing_data_reduction 'INTEGRATE (Stoe IPDS Software, 2000)'
_computing_molecular_graphics 'ORTEP (Farrugia, 1997)'
_computing_publication_material 'SHELXL-2014/7 (Sheldrick, 2014)'
_computing_structure_refinement 'SHELXL-2014/7 (Sheldrick, 2014)'
_computing_structure_solution 'SHELXS-97 (Sheldrick, 1990)'
_diffrn_ambient_temperature 203(2)
_diffrn_detector_area_resol_mean 0.81\%A
_diffrn_measured_fraction_theta_full 1.000
_diffrn_measured_fraction_theta_max 0.997
_diffrn_measurement_device_type 'STOE IPDS'
_diffrn_measurement_method 'phi oscillation'
_diffrn_radiation_type MoK\a
_diffrn_radiation_wavelength 0.71073
_diffrn_reflns_av_R_equivalents 0.0842
_diffrn_reflns_av_unetI/netI 0.0761
_diffrn_reflns_Laue_measured_fraction_full 1.000
_diffrn_reflns_Laue_measured_fraction_max 0.997
_diffrn_reflns_limit_h_max 11
_diffrn_reflns_limit_h_min -11
_diffrn_reflns_limit_k_max 22
_diffrn_reflns_limit_k_min -22
_diffrn_reflns_limit_l_max 26
_diffrn_reflns_limit_l_min -26
_diffrn_reflns_number 38622
_diffrn_reflns_point_group_measured_fraction_full 1.000
_diffrn_reflns_point_group_measured_fraction_max 0.997
_diffrn_reflns_theta_full 25.242
_diffrn_reflns_theta_max 29.241
_diffrn_reflns_theta_min 1.634
_diffrn_source 'fine-focus sealed tube'
_exptl_absorpt_coefficient_mu 0.742
_exptl_absorpt_correction_type none
_exptl_crystal_colour orange
_exptl_crystal_density_diffrn 1.487
_exptl_crystal_description block
_exptl_crystal_F_000 1184
_exptl_crystal_size_max 0.19
_exptl_crystal_size_mid 0.18
_exptl_crystal_size_min 0.15
_refine_diff_density_max 0.601
_refine_diff_density_min -0.657
_refine_diff_density_rms 0.077
_refine_ls_extinction_method none
_refine_ls_goodness_of_fit_ref 0.877
_refine_ls_hydrogen_treatment constr
_refine_ls_matrix_type full
_refine_ls_number_parameters 323
_refine_ls_number_reflns 6987
_refine_ls_number_restraints 0
_refine_ls_restrained_S_all 0.877
_refine_ls_R_factor_all 0.0732
_refine_ls_R_factor_gt 0.0369
_refine_ls_shift/su_max 0.003
_refine_ls_shift/su_mean 0.000
_refine_ls_structure_factor_coef Fsqd
_refine_ls_weighting_details 'w=1/[\s^2^(Fo^2^)+(0.0240P)^2^] where P=(Fo^2^+2Fc^2^)/3'
_refine_ls_weighting_scheme calc
_refine_ls_wR_factor_gt 0.0572
_refine_ls_wR_factor_ref 0.0629
_reflns_Friedel_coverage 0.000
_reflns_number_gt 4767
_reflns_number_total 6987
_reflns_threshold_expression 'I > 2\s(I)'
_cod_data_source_file c7dt04249c2.cif
_cod_data_source_block complex3
_cod_depositor_comments 'Adding full bibliography for 7045087--7045091.cif.'
_cod_database_code 7045091
_shelx_shelxl_version_number 2014/7
_shelx_space_group_comment
;
The symmetry employed for this shelxl refinement is uniquely defined
by the following loop, which should always be used as a source of
symmetry information in preference to the above space-group names.
They are only intended as comments.
;

loop_
_space_group_symop_operation_xyz
'x, y, z'
'-x, y+1/2, -z+1/2'
'-x, -y, -z'
'x, -y-1/2, z-1/2'

loop_
_atom_site_label
_atom_site_type_symbol
_atom_site_fract_x
_atom_site_fract_y
_atom_site_fract_z
_atom_site_U_iso_or_equiv
_atom_site_adp_type
_atom_site_occupancy
_atom_site_site_symmetry_order
_atom_site_calc_flag
_atom_site_refinement_flags_posn
_atom_site_refinement_flags_adp
C1 C 0.3533(4) 1.10662(19) 0.17612(15) 0.0326(7) Uani 1 1 d . .
H1 H 0.2725 1.1346 0.1969 0.039 Uiso 1 1 calc R U
C2 C 0.4843(4) 1.14892(19) 0.15418(15) 0.0350(7) Uani 1 1 d . .
H2 H 0.4903 1.2053 0.1593 0.042 Uiso 1 1 calc R U
C3 C 0.6067(4) 1.10747(19) 0.12467(15) 0.0334(7) Uani 1 1 d . .
H3 H 0.6959 1.1359 0.1107 0.040 Uiso 1 1 calc R U
C4 C 0.5965(4) 1.02373(19) 0.11600(14) 0.0318(7) Uani 1 1 d . .
H4 H 0.6786 0.9960 0.0960 0.038 Uiso 1 1 calc R U
C5 C 0.4642(3) 0.98110(17) 0.13700(13) 0.0266(6) Uani 1 1 d . .
H5 H 0.4576 0.9249 0.1308 0.032 Uiso 1 1 calc R U
C6 C 0.3413(3) 1.02220(17) 0.16731(12) 0.0228(5) Uani 1 1 d . .
C7 C 0.2065(3) 0.97629(15) 0.19585(12) 0.0222(5) Uani 1 1 d . .
C8 C 0.0985(3) 0.92431(17) 0.15491(11) 0.0218(5) Uani 1 1 d . .
C9 C -0.0361(3) 0.88335(14) 0.18077(12) 0.0198(5) Uani 1 1 d . .
C10 C -0.2809(3) 0.81074(15) 0.11749(12) 0.0224(5) Uani 1 1 d . .
C11 C -0.3516(3) 0.78404(16) 0.17591(13) 0.0289(6) Uani 1 1 d . .
H11 H -0.2930 0.7871 0.2199 0.035 Uiso 1 1 calc R U
C12 C -0.5097(4) 0.75294(18) 0.16784(15) 0.0345(7) Uani 1 1 d . .
H12 H -0.5583 0.7363 0.2068 0.041 Uiso 1 1 calc R U
C13 C -0.5965(4) 0.74635(18) 0.10220(15) 0.0359(7) Uani 1 1 d . .
H13 H -0.7031 0.7257 0.0973 0.043 Uiso 1 1 calc R U
C14 C -0.5239(4) 0.77064(17) 0.04395(14) 0.0313(6) Uani 1 1 d . .
H14 H -0.5810 0.7648 -0.0002 0.038 Uiso 1 1 calc R U
C15 C -0.3675(3) 0.80337(17) 0.05107(13) 0.0275(6) Uani 1 1 d . .
H15 H -0.3199 0.8204 0.0120 0.033 Uiso 1 1 calc R U
C16 C 0.0761(3) 0.91024(16) 0.08069(12) 0.0248(6) Uani 1 1 d . .
C17 C 0.1707(3) 0.9403(2) 0.02343(12) 0.0345(6) Uani 1 1 d . .
H17A H 0.2757 0.9135 0.0266 0.052 Uiso 1 1 calc R U
H17B H 0.1868 0.9981 0.0280 0.052 Uiso 1 1 calc R U
H17C H 0.1103 0.9284 -0.0209 0.052 Uiso 1 1 calc R U
C18 C -0.0360(3) 1.05089(15) 0.36003(12) 0.0269(6) Uani 1 1 d . .
C19 C -0.1696(3) 0.99547(18) 0.35474(12) 0.0279(6) Uani 1 1 d . .
C20 C -0.1525(3) 0.91794(17) 0.39034(12) 0.0259(6) Uani 1 1 d . .
C21 C -0.0050(3) 0.89835(17) 0.43263(12) 0.0240(5) Uani 1 1 d . .
C22 C 0.1300(3) 0.95524(15) 0.43848(12) 0.0235(5) Uani 1 1 d . .
C23 C 0.1156(3) 1.03019(16) 0.40264(13) 0.0251(5) Uani 1 1 d . .
C24 C -0.0435(5) 1.1299(2) 0.31831(17) 0.0469(8) Uani 1 1 d . .
H24A H -0.1413 1.1302 0.2859 0.070 Uiso 1 1 calc R U
H24B H 0.0513 1.1337 0.2933 0.070 Uiso 1 1 calc R U
H24C H -0.0454 1.1754 0.3494 0.070 Uiso 1 1 calc R U
C25 C -0.3266(4) 1.0151(3) 0.30896(17) 0.0508(9) Uani 1 1 d . .
H25A H -0.3008 1.0440 0.2684 0.076 Uiso 1 1 calc R U
H25B H -0.3959 1.0483 0.3344 0.076 Uiso 1 1 calc R U
H25C H -0.3829 0.9653 0.2951 0.076 Uiso 1 1 calc R U
C26 C -0.2900(4) 0.8564(2) 0.38042(17) 0.0472(8) Uani 1 1 d . .
H26A H -0.2456 0.8037 0.3712 0.071 Uiso 1 1 calc R U
H26B H -0.3673 0.8724 0.3418 0.071 Uiso 1 1 calc R U
H26C H -0.3445 0.8537 0.4219 0.071 Uiso 1 1 calc R U
C27 C 0.0173(4) 0.8168(2) 0.46889(15) 0.0409(7) Uani 1 1 d . .
H27A H 0.0424 0.8253 0.5181 0.061 Uiso 1 1 calc R U
H27B H 0.1059 0.7877 0.4514 0.061 Uiso 1 1 calc R U
H27C H -0.0822 0.7857 0.4602 0.061 Uiso 1 1 calc R U
C28 C 0.2905(3) 0.9315(2) 0.48061(14) 0.0387(6) Uani 1 1 d . .
H28A H 0.3457 0.8912 0.4556 0.058 Uiso 1 1 calc R U
H28B H 0.2682 0.9095 0.5246 0.058 Uiso 1 1 calc R U
H28C H 0.3593 0.9788 0.4883 0.058 Uiso 1 1 calc R U
C29 C 0.2614(4) 1.08715(19) 0.40392(17) 0.0412(8) Uani 1 1 d . .
H29A H 0.2275 1.1416 0.4136 0.062 Uiso 1 1 calc R U
H29B H 0.3035 1.0860 0.3595 0.062 Uiso 1 1 calc R U
H29C H 0.3457 1.0700 0.4395 0.062 Uiso 1 1 calc R U
Cl1 Cl 0.23722(9) 0.81959(5) 0.32380(4) 0.04020(18) Uani 1 1 d . .
N2 N -0.0526(3) 0.86517(14) 0.06193(11) 0.0271(5) Uani 1 1 d . .
N1 N -0.1230(3) 0.84743(13) 0.12361(10) 0.0228(4) Uani 1 1 d . .
O1 O -0.0817(2) 0.87925(12) 0.24134(8) 0.0260(4) Uani 1 1 d . .
O2 O 0.1980(2) 0.98947(11) 0.26044(8) 0.0268(4) Uani 1 1 d . .
Ru1 Ru 0.05154(2) 0.93284(2) 0.32853(2) 0.01876(5) Uani 1 1 d . .

loop_
_atom_site_aniso_label
_atom_site_aniso_U_11
_atom_site_aniso_U_22
_atom_site_aniso_U_33
_atom_site_aniso_U_23
_atom_site_aniso_U_13
_atom_site_aniso_U_12
C1 0.0353(16) 0.0283(16) 0.0366(15) -0.0037(13) 0.0142(13) 0.0014(13)
C2 0.0454(18) 0.0249(15) 0.0363(16) 0.0003(12) 0.0114(13) -0.0051(14)
C3 0.0331(16) 0.0362(17) 0.0325(14) 0.0066(13) 0.0113(12) -0.0087(13)
C4 0.0287(15) 0.0367(18) 0.0324(14) 0.0026(13) 0.0139(12) 0.0015(13)
C5 0.0272(14) 0.0251(15) 0.0284(13) -0.0017(11) 0.0069(11) 0.0005(11)
C6 0.0240(13) 0.0244(14) 0.0204(12) 0.0005(10) 0.0035(10) -0.0015(11)
C7 0.0229(12) 0.0216(13) 0.0232(12) 0.0007(10) 0.0065(10) 0.0016(10)
C8 0.0226(11) 0.0226(13) 0.0206(10) -0.0010(10) 0.0046(8) 0.0023(11)
C9 0.0217(12) 0.0192(12) 0.0187(12) -0.0038(10) 0.0033(9) 0.0014(10)
C10 0.0245(13) 0.0161(12) 0.0262(12) -0.0038(10) 0.0016(10) 0.0004(10)
C11 0.0350(15) 0.0270(15) 0.0243(12) -0.0030(11) 0.0009(11) -0.0059(12)
C12 0.0392(17) 0.0321(16) 0.0328(14) -0.0005(13) 0.0072(13) -0.0122(13)
C13 0.0333(15) 0.0326(16) 0.0404(16) -0.0035(13) -0.0027(12) -0.0121(13)
C14 0.0350(15) 0.0306(16) 0.0263(13) -0.0041(11) -0.0061(11) -0.0036(12)
C15 0.0326(14) 0.0248(14) 0.0248(12) -0.0024(11) 0.0017(11) -0.0028(12)
C16 0.0248(12) 0.0288(15) 0.0218(11) -0.0005(10) 0.0061(10) 0.0032(10)
C17 0.0322(13) 0.0505(19) 0.0221(11) 0.0034(14) 0.0084(10) 0.0003(15)
C18 0.0324(13) 0.0255(16) 0.0245(11) -0.0008(10) 0.0097(10) 0.0102(11)
C19 0.0205(12) 0.0442(17) 0.0188(11) -0.0057(11) 0.0020(9) 0.0099(12)
C20 0.0203(11) 0.0366(18) 0.0221(11) -0.0026(11) 0.0078(9) -0.0021(11)
C21 0.0234(12) 0.0301(14) 0.0191(11) 0.0004(10) 0.0055(10) -0.0003(11)
C22 0.0221(12) 0.0288(15) 0.0199(11) -0.0027(10) 0.0042(9) 0.0011(10)
C23 0.0262(13) 0.0265(14) 0.0234(12) -0.0075(10) 0.0071(10) -0.0018(11)
C24 0.063(2) 0.0364(19) 0.0426(17) 0.0089(14) 0.0117(16) 0.0146(16)
C25 0.0301(16) 0.082(3) 0.0383(17) 0.0023(17) -0.0053(13) 0.0192(17)
C26 0.0320(16) 0.066(2) 0.0447(17) -0.0061(16) 0.0073(14) -0.0177(16)
C27 0.0476(18) 0.0398(18) 0.0364(16) 0.0134(14) 0.0090(14) -0.0009(15)
C28 0.0273(13) 0.0524(18) 0.0340(13) 0.0004(16) -0.0066(11) 0.0030(16)
C29 0.0421(17) 0.0347(19) 0.0479(17) -0.0065(13) 0.0101(14) -0.0139(13)
Cl1 0.0404(4) 0.0395(4) 0.0421(4) -0.0008(3) 0.0108(3) 0.0188(3)
N2 0.0299(12) 0.0320(13) 0.0201(10) -0.0024(9) 0.0062(9) 0.0015(10)
N1 0.0247(11) 0.0250(12) 0.0191(9) -0.0037(9) 0.0038(8) -0.0018(9)
O1 0.0272(9) 0.0332(11) 0.0182(8) -0.0027(7) 0.0047(7) -0.0083(8)
O2 0.0280(10) 0.0329(11) 0.0205(8) -0.0035(8) 0.0078(7) -0.0067(8)
Ru1 0.01718(8) 0.02276(9) 0.01674(8) -0.00147(10) 0.00370(5) 0.00016(11)

loop_
_atom_type_symbol
_atom_type_description
_atom_type_scat_dispersion_real
_atom_type_scat_dispersion_imag
_atom_type_scat_source
C C 0.0033 0.0016 'International Tables Vol C Tables 4.2.6.8 and 6.1.1.4'
H H 0.0000 0.0000 'International Tables Vol C Tables 4.2.6.8 and 6.1.1.4'
Cl Cl 0.1484 0.1585 'International Tables Vol C Tables 4.2.6.8 and 6.1.1.4'
N N 0.0061 0.0033 'International Tables Vol C Tables 4.2.6.8 and 6.1.1.4'
O O 0.0106 0.0060 'International Tables Vol C Tables 4.2.6.8 and 6.1.1.4'
Ru Ru -1.2594 0.8363 'International Tables Vol C Tables 4.2.6.8 and 6.1.1.4'

loop_
_geom_angle_atom_site_label_1
_geom_angle_atom_site_label_2
_geom_angle_atom_site_label_3
_geom_angle
C2 C1 C6 120.4(3)
C2 C1 H1 119.8
C6 C1 H1 119.8
C1 C2 C3 120.1(3)
C1 C2 H2 120.0
C3 C2 H2 120.0
C2 C3 C4 120.0(3)
C2 C3 H3 120.0
C4 C3 H3 120.0
C3 C4 C5 120.2(3)
C3 C4 H4 119.9
C5 C4 H4 119.9
C4 C5 C6 120.2(3)
C4 C5 H5 119.9
C6 C5 H5 119.9
C5 C6 C1 119.1(3)
C5 C6 C7 120.6(2)
C1 C6 C7 120.0(2)
O2 C7 C8 123.6(2)
O2 C7 C6 113.5(2)
C8 C7 C6 122.9(2)
C7 C8 C9 123.4(2)
C7 C8 C16 131.2(2)
C9 C8 C16 104.7(2)
O1 C9 N1 122.6(2)
O1 C9 C8 131.7(2)
N1 C9 C8 105.69(19)
C11 C10 C15 120.1(2)
C11 C10 N1 121.4(2)
C15 C10 N1 118.5(2)
C12 C11 C10 119.4(2)
C12 C11 H11 120.3
C10 C11 H11 120.3
C11 C12 C13 120.6(3)
C11 C12 H12 119.7
C13 C12 H12 119.7
C12 C13 C14 119.8(3)
C12 C13 H13 120.1
C14 C13 H13 120.1
C15 C14 C13 120.4(2)
C15 C14 H14 119.8
C13 C14 H14 119.8
C14 C15 C10 119.6(2)
C14 C15 H15 120.2
C10 C15 H15 120.2
N2 C16 C8 112.1(2)
N2 C16 C17 116.6(2)
C8 C16 C17 131.3(2)
C16 C17 H17A 109.5
C16 C17 H17B 109.5
H17A C17 H17B 109.5
C16 C17 H17C 109.5
H17A C17 H17C 109.5
H17B C17 H17C 109.5
C19 C18 C23 119.7(2)
C19 C18 C24 121.4(3)
C23 C18 C24 118.8(3)
C19 C18 Ru1 71.60(14)
C23 C18 Ru1 70.32(14)
C24 C18 Ru1 127.18(18)
C18 C19 C20 119.8(2)
C18 C19 C25 120.3(3)
C20 C19 C25 119.8(3)
C18 C19 Ru1 70.50(14)
C20 C19 Ru1 70.00(14)
C25 C19 Ru1 129.47(19)
C21 C20 C19 120.4(2)
C21 C20 C26 119.8(3)
C19 C20 C26 119.8(2)
C21 C20 Ru1 71.63(13)
C19 C20 Ru1 71.29(13)
C26 C20 Ru1 127.85(19)
C20 C21 C22 119.7(2)
C20 C21 C27 121.3(3)
C22 C21 C27 119.0(2)
C20 C21 Ru1 70.40(13)
C22 C21 Ru1 70.52(13)
C27 C21 Ru1 128.91(19)
C23 C22 C21 120.3(2)
C23 C22 C28 120.5(2)
C21 C22 C28 119.1(2)
C23 C22 Ru1 70.65(14)
C21 C22 Ru1 70.96(13)
C28 C22 Ru1 128.56(17)
C22 C23 C18 120.2(2)
C22 C23 C29 120.4(2)
C18 C23 C29 119.2(2)
C22 C23 Ru1 71.56(14)
C18 C23 Ru1 70.65(14)
C29 C23 Ru1 126.68(18)
C18 C24 H24A 109.5
C18 C24 H24B 109.5
H24A C24 H24B 109.5
C18 C24 H24C 109.5
H24A C24 H24C 109.5
H24B C24 H24C 109.5
C19 C25 H25A 109.5
C19 C25 H25B 109.5
H25A C25 H25B 109.5
C19 C25 H25C 109.5
H25A C25 H25C 109.5
H25B C25 H25C 109.5
C20 C26 H26A 109.5
C20 C26 H26B 109.5
H26A C26 H26B 109.5
C20 C26 H26C 109.5
H26A C26 H26C 109.5
H26B C26 H26C 109.5
C21 C27 H27A 109.5
C21 C27 H27B 109.5
H27A C27 H27B 109.5
C21 C27 H27C 109.5
H27A C27 H27C 109.5
H27B C27 H27C 109.5
C22 C28 H28A 109.5
C22 C28 H28B 109.5
H28A C28 H28B 109.5
C22 C28 H28C 109.5
H28A C28 H28C 109.5
H28B C28 H28C 109.5
C23 C29 H29A 109.5
C23 C29 H29B 109.5
H29A C29 H29B 109.5
C23 C29 H29C 109.5
H29A C29 H29C 109.5
H29B C29 H29C 109.5
C16 N2 N1 105.9(2)
C9 N1 N2 111.5(2)
C9 N1 C10 129.2(2)
N2 N1 C10 118.05(19)
C9 O1 Ru1 122.63(15)
C7 O2 Ru1 129.54(16)
O2 Ru1 O1 87.95(7)
O2 Ru1 C23 88.57(8)
O1 Ru1 C23 154.84(9)
O2 Ru1 C20 157.59(9)
O1 Ru1 C20 91.80(8)
C23 Ru1 C20 82.19(9)
O2 Ru1 C18 90.58(8)
O1 Ru1 C18 116.10(9)
C23 Ru1 C18 39.03(10)
C20 Ru1 C18 69.46(10)
O2 Ru1 C22 114.20(8)
O1 Ru1 C22 157.56(8)
C23 Ru1 C22 37.79(10)
C20 Ru1 C22 69.21(9)
C18 Ru1 C22 69.40(9)
O2 Ru1 C21 152.48(9)
O1 Ru1 C21 119.11(8)
C23 Ru1 C21 69.12(10)
C20 Ru1 C21 37.96(9)
C18 Ru1 C21 82.14(9)
C22 Ru1 C21 38.52(9)
O2 Ru1 C19 118.89(9)
O1 Ru1 C19 90.72(8)
C23 Ru1 C19 69.37(10)
C20 Ru1 C19 38.71(10)
C18 Ru1 C19 37.91(10)
C22 Ru1 C19 81.83(9)
C21 Ru1 C19 69.16(10)
O2 Ru1 Cl1 84.88(6)
O1 Ru1 Cl1 85.45(6)
C23 Ru1 Cl1 119.02(8)
C20 Ru1 Cl1 117.45(8)
C18 Ru1 Cl1 157.85(8)
C22 Ru1 Cl1 92.73(7)
C21 Ru1 Cl1 91.94(7)
C19 Ru1 Cl1 155.82(8)

loop_
_geom_bond_atom_site_label_1
_geom_bond_atom_site_label_2
_geom_bond_distance
C1 C2 1.382(4)
C1 C6 1.396(4)
C1 H1 0.9300
C2 C3 1.384(4)
C2 H2 0.9300
C3 C4 1.384(4)
C3 H3 0.9300
C4 C5 1.386(4)
C4 H4 0.9300
C5 C6 1.392(4)
C5 H5 0.9300
C6 C7 1.490(3)
C7 O2 1.275(3)
C7 C8 1.406(4)
C8 C9 1.427(3)
C8 C16 1.443(3)
C9 O1 1.268(3)
C9 N1 1.377(3)
C10 C11 1.394(3)
C10 C15 1.400(4)
C10 N1 1.419(3)
C11 C12 1.383(4)
C11 H11 0.9300
C12 C13 1.387(4)
C12 H12 0.9300
C13 C14 1.387(4)
C13 H13 0.9300
C14 C15 1.380(4)
C14 H14 0.9300
C15 H15 0.9300
C16 N2 1.305(3)
C16 C17 1.501(3)
C17 H17A 0.9600
C17 H17B 0.9600
C17 H17C 0.9600
C18 C19 1.416(4)
C18 C23 1.451(4)
C18 C24 1.522(4)
C18 Ru1 2.173(2)
C19 C20 1.444(4)
C19 C25 1.511(4)
C19 Ru1 2.188(2)
C20 C21 1.417(4)
C20 C26 1.508(4)
C20 Ru1 2.170(2)
C21 C22 1.440(4)
C21 C27 1.510(4)
C21 Ru1 2.186(2)
C22 C23 1.409(4)
C22 C28 1.517(4)
C22 Ru1 2.181(2)
C23 C29 1.513(4)
C23 Ru1 2.169(2)
C24 H24A 0.9600
C24 H24B 0.9600
C24 H24C 0.9600
C25 H25A 0.9600
C25 H25B 0.9600
C25 H25C 0.9600
C26 H26A 0.9600
C26 H26B 0.9600
C26 H26C 0.9600
C27 H27A 0.9600
C27 H27B 0.9600
C27 H27C 0.9600
C28 H28A 0.9600
C28 H28B 0.9600
C28 H28C 0.9600
C29 H29A 0.9600
C29 H29B 0.9600
C29 H29C 0.9600
Cl1 Ru1 2.4069(7)
N2 N1 1.409(3)
O1 Ru1 2.0951(17)
O2 Ru1 2.0915(16)

loop_
_geom_torsion_atom_site_label_1
_geom_torsion_atom_site_label_2
_geom_torsion_atom_site_label_3
_geom_torsion_atom_site_label_4
_geom_torsion
C6 C1 C2 C3 -1.4(5)
C1 C2 C3 C4 1.1(5)
C2 C3 C4 C5 -0.2(5)
C3 C4 C5 C6 -0.4(4)
C4 C5 C6 C1 0.1(4)
C4 C5 C6 C7 -174.5(2)
C2 C1 C6 C5 0.8(4)
C2 C1 C6 C7 175.4(3)
C5 C6 C7 O2 121.3(3)
C1 C6 C7 O2 -53.2(4)
C5 C6 C7 C8 -59.4(4)
C1 C6 C7 C8 126.1(3)
O2 C7 C8 C9 2.6(4)
C6 C7 C8 C9 -176.6(2)
O2 C7 C8 C16 171.0(3)
C6 C7 C8 C16 -8.2(4)
C7 C8 C9 O1 -4.9(4)
C16 C8 C9 O1 -175.9(3)
C7 C8 C9 N1 172.6(2)
C16 C8 C9 N1 1.6(3)
C15 C10 C11 C12 -2.2(4)
N1 C10 C11 C12 176.3(2)
C10 C11 C12 C13 1.6(4)
C11 C12 C13 C14 0.4(5)
C12 C13 C14 C15 -1.8(4)
C13 C14 C15 C10 1.1(4)
C11 C10 C15 C14 0.9(4)
N1 C10 C15 C14 -177.6(2)
C7 C8 C16 N2 -171.2(3)
C9 C8 C16 N2 -1.2(3)
C7 C8 C16 C17 6.6(5)
C9 C8 C16 C17 176.6(3)
C23 C18 C19 C20 -1.6(3)
C24 C18 C19 C20 174.5(2)
Ru1 C18 C19 C20 51.6(2)
C23 C18 C19 C25 -178.3(2)
C24 C18 C19 C25 -2.1(4)
Ru1 C18 C19 C25 -125.0(2)
C23 C18 C19 Ru1 -53.25(19)
C24 C18 C19 Ru1 122.9(2)
C18 C19 C20 C21 2.4(3)
C25 C19 C20 C21 179.1(2)
Ru1 C19 C20 C21 54.3(2)
C18 C19 C20 C26 -175.4(2)
C25 C19 C20 C26 1.3(4)
Ru1 C19 C20 C26 -123.5(2)
C18 C19 C20 Ru1 -51.9(2)
C25 C19 C20 Ru1 124.8(2)
C19 C20 C21 C22 -1.7(3)
C26 C20 C21 C22 176.1(2)
Ru1 C20 C21 C22 52.38(19)
C19 C20 C21 C27 -178.4(2)
C26 C20 C21 C27 -0.6(4)
Ru1 C20 C21 C27 -124.3(2)
C19 C20 C21 Ru1 -54.12(19)
C26 C20 C21 Ru1 123.7(2)
C20 C21 C22 C23 0.3(3)
C27 C21 C22 C23 177.1(2)
Ru1 C21 C22 C23 52.6(2)
C20 C21 C22 C28 -176.6(2)
C27 C21 C22 C28 0.2(3)
Ru1 C21 C22 C28 -124.2(2)
C20 C21 C22 Ru1 -52.33(19)
C27 C21 C22 Ru1 124.5(2)
C21 C22 C23 C18 0.5(3)
C28 C22 C23 C18 177.3(2)
Ru1 C22 C23 C18 53.26(19)
C21 C22 C23 C29 -175.1(2)
C28 C22 C23 C29 1.8(4)
Ru1 C22 C23 C29 -122.3(2)
C21 C22 C23 Ru1 -52.76(19)
C28 C22 C23 Ru1 124.1(2)
C19 C18 C23 C22 0.2(3)
C24 C18 C23 C22 -176.1(2)
Ru1 C18 C23 C22 -53.7(2)
C19 C18 C23 C29 175.8(2)
C24 C18 C23 C29 -0.5(3)
Ru1 C18 C23 C29 121.9(2)
C19 C18 C23 Ru1 53.85(19)
C24 C18 C23 Ru1 -122.4(2)
C8 C16 N2 N1 0.3(3)
C17 C16 N2 N1 -177.9(2)
O1 C9 N1 N2 176.3(2)
C8 C9 N1 N2 -1.5(3)
O1 C9 N1 C10 9.2(4)
C8 C9 N1 C10 -168.6(2)
C16 N2 N1 C9 0.8(3)
C16 N2 N1 C10 169.4(2)
C11 C10 N1 C9 -20.0(4)
C15 C10 N1 C9 158.5(2)
C11 C10 N1 N2 173.6(2)
C15 C10 N1 N2 -7.9(3)
N1 C9 O1 Ru1 179.35(17)
C8 C9 O1 Ru1 -3.5(4)
C8 C7 O2 Ru1 7.9(4)
C6 C7 O2 Ru1 -172.77(17)
